data_4350449
loop_
_publ_author_name
'Dan, Meenakshi'
'Cheetham, A. K.'
'Rao, C. N. R.'

_publ_section_title
;
 Diverse structures and dimensionalities in hybrid frameworks of strontium
 and lanthanum with isomeric dihydroxybenzoates.
;
_journal_issue 20
_journal_name_full 'Inorganic chemistry'
_journal_page_first 8227
_journal_page_last 8238
_journal_paper_doi 10.1021/ic060917k
_journal_volume 45
_journal_year 2006
_chemical_formula_sum 'C9 H15 O10 Sr'
_chemical_formula_weight 370.83
_space_group_IT_number 2
_space_group_name_Hall '-P 1'
_space_group_name_H-M_alt 'P -1'
_symmetry_cell_setting triclinic
_symmetry_space_group_name_H-M 'P -1'
_atom_sites_solution_hydrogens geom
_atom_sites_solution_primary direct
_atom_sites_solution_secondary difmap
_audit_creation_method SHELXL
_cell_angle_alpha 99.96(2)
_cell_angle_beta 100.050(14)
_cell_angle_gamma 105.38(3)
_cell_formula_units_Z 2
_cell_length_a 7.047(2)
_cell_length_b 7.719(2)
_cell_length_c 13.786(3)
_cell_measurement_temperature 293(2)
_cell_volume 692.7(3)
_computing_structure_refinement 'SHELXL-93 (Sheldrick, 1993)'
_computing_structure_solution 'SHELXS-86 (Sheldrick, 1990)'
_diffrn_ambient_temperature 293(2)
_diffrn_radiation_monochromator graphite
_diffrn_radiation_source 'fine-focus sealed tube'
_diffrn_radiation_type MoK\a
_diffrn_radiation_wavelength 0.71073
_diffrn_reflns_av_R_equivalents 0.0479
_diffrn_reflns_av_sigmaI/netI 0.0918
_diffrn_reflns_limit_h_max 7
_diffrn_reflns_limit_h_min -6
_diffrn_reflns_limit_k_max 8
_diffrn_reflns_limit_k_min -8
_diffrn_reflns_limit_l_max 12
_diffrn_reflns_limit_l_min -15
_diffrn_reflns_number 2850
_diffrn_reflns_theta_max 23.27
_diffrn_reflns_theta_min 1.54
_exptl_absorpt_coefficient_mu 3.937
_exptl_absorpt_correction_T_max 1.000000
_exptl_absorpt_correction_T_min 0.614774
_exptl_absorpt_correction_type empirical
_exptl_crystal_colour colorless
_exptl_crystal_density_diffrn 1.778
_exptl_crystal_description block
_exptl_crystal_F_000 374
_exptl_crystal_size_max 0.23
_exptl_crystal_size_mid 0.22
_exptl_crystal_size_min 0.20
_refine_diff_density_max 0.541
_refine_diff_density_min -0.836
_refine_diff_density_rms 0.117
_refine_ls_extinction_method none
_refine_ls_goodness_of_fit_all 0.974
_refine_ls_goodness_of_fit_obs 1.031
_refine_ls_hydrogen_treatment mixed
_refine_ls_matrix_type full
_refine_ls_number_parameters 221
_refine_ls_number_reflns 1948
_refine_ls_number_restraints 1
_refine_ls_restrained_S_all 0.974
_refine_ls_restrained_S_obs 1.031
_refine_ls_R_factor_all 0.0444
_refine_ls_R_factor_obs 0.0394
_refine_ls_shift/esd_max 0.000
_refine_ls_shift/esd_mean 0.000
_refine_ls_structure_factor_coef Fsqd
_refine_ls_weighting_details 'w=1/[\s^2^(Fo^2^)+(0.0189P)^2^+0.0000P] where P=(Fo^2^+2Fc^2^)/3'
_refine_ls_weighting_scheme calc
_refine_ls_wR_factor_all 0.0972
_refine_ls_wR_factor_obs 0.0950
_reflns_number_observed 1691
_reflns_number_total 1948
_reflns_observed_criterion >2sigma(I)
_cod_data_source_file ic060917ksi20060526_012106.cif
_cod_data_source_block compound_IV
_cod_depositor_comments
;
The following automatic conversions were performed:

data item '_symmetry_cell_setting' value 'Triclinic' was changed to
'triclinic' in accordance with the
/home/saulius/struct/COD-crude-data/automatic-downloads/DataCite-retrospective/ACS/depositions/lib/dictionaries/cif_core.dic
dictionary named 'cif_core.dic' version 2.4.2 last updated on
2011-04-26.

data item '_refine_ls_weighting_scheme' value 'calc
w=1/[\s^2^(Fo^2^)+(0.0189P)^2^+0.0000P] where P=(Fo^2^+2Fc^2^)/3' was
changed to 'calc'. A new data item '_refine_ls_weighting_details' was
created with the value set to
'w=1/[\s^2^(Fo^2^)+(0.0189P)^2^+0.0000P] where P=(Fo^2^+2Fc^2^)/3'.

Automatic conversion script
Id: cif_fix_values 6909 2019-04-08 15:41:33Z antanas 
;
_cod_original_sg_symbol_H-M P-1
_cod_database_code 4350449

loop_
_symmetry_equiv_pos_as_xyz
'x, y, z'
'-x, -y, -z'

loop_
_atom_site_aniso_label
_atom_site_aniso_U_11
_atom_site_aniso_U_22
_atom_site_aniso_U_33
_atom_site_aniso_U_23
_atom_site_aniso_U_13
_atom_site_aniso_U_12
Sr1 0.0132(3) 0.0275(3) 0.0238(3) 0.0051(2) 0.0047(2) 0.0061(2)
O1 0.022(2) 0.060(3) 0.048(2) 0.029(2) 0.015(2) 0.015(2)
O2 0.020(2) 0.041(2) 0.042(2) 0.018(2) 0.011(2) 0.013(2)
O3 0.030(2) 0.036(2) 0.030(2) -0.001(2) 0.009(2) 0.008(2)
O4 0.073(4) 0.044(3) 0.038(3) 0.014(2) 0.023(2) 0.024(3)
O5 0.028(3) 0.041(3) 0.040(3) 0.014(2) 0.010(2) 0.016(2)
O6 0.043(3) 0.031(2) 0.055(3) 0.011(2) 0.010(2) 0.004(2)
O7 0.026(3) 0.046(2) 0.041(2) -0.001(2) -0.001(2) 0.009(2)
O8 0.026(2) 0.040(2) 0.044(2) 0.001(2) 0.004(2) 0.013(2)
O9 0.048(3) 0.046(2) 0.036(2) -0.013(2) -0.005(2) 0.013(2)
C1 0.030(3) 0.025(3) 0.023(3) 0.009(2) 0.008(3) 0.008(3)
C2 0.015(3) 0.029(3) 0.031(3) 0.010(2) 0.008(2) 0.011(2)
C3 0.029(4) 0.055(5) 0.062(5) 0.032(4) 0.009(4) 0.009(4)
C4 0.025(3) 0.028(3) 0.023(3) 0.011(2) 0.003(2) 0.006(2)
C5 0.034(4) 0.027(3) 0.025(3) 0.000(2) 0.001(3) 0.009(3)
C6 0.024(3) 0.028(3) 0.022(3) 0.006(2) 0.007(2) 0.008(2)
C7 0.025(3) 0.030(3) 0.029(3) 0.006(2) 0.005(2) 0.005(2)
C8 0.041(4) 0.029(3) 0.026(3) 0.001(2) 0.012(3) 0.013(3)
C9 0.027(3) 0.038(3) 0.033(3) 0.009(3) -0.001(3) 0.009(3)
O100 0.051(4) 0.053(4) 0.092(5) 0.038(3) -0.020(3) 0.005(3)

loop_
_atom_site_label
_atom_site_type_symbol
_atom_site_fract_x
_atom_site_fract_y
_atom_site_fract_z
_atom_site_U_iso_or_equiv
_atom_site_thermal_displace_type
_atom_site_occupancy
_atom_site_calc_flag
_atom_site_refinement_flags
Sr1 Sr -0.73813(7) -0.06329(6) 0.07826(3) 0.0215(2) Uani 1 d .
O1 O -1.1168(6) -0.1397(5) 0.0458(3) 0.0395(10) Uani 1 d .
O2 O -0.5661(5) 0.1521(5) -0.0390(3) 0.0324(9) Uani 1 d .
O3 O -0.4358(6) 0.2019(5) 0.2098(3) 0.0335(9) Uani 1 d .
O4 O -0.7333(8) -0.1190(7) 0.2633(4) 0.0487(12) Uani 1 d D
O5 O -0.8757(8) -0.2679(6) -0.1103(3) 0.0345(10) Uani 1 d .
O6 O -0.8172(8) -0.4179(7) 0.0861(4) 0.0446(12) Uani 1 d .
O7 O -0.7249(6) 0.2635(5) 0.2050(3) 0.0410(10) Uani 1 d .
O8 O -0.7475(6) 0.5378(5) 0.3341(3) 0.0383(10) Uani 1 d .
H8A H -0.7876(6) 0.4491(5) 0.2853(3) 0.057 Uiso 1 calc R
O9 O -0.1607(7) 0.8989(5) 0.5799(3) 0.0481(11) Uani 1 d .
H9A H -0.0400(7) 0.9098(5) 0.5975(3) 0.072 Uiso 1 calc R
C1 C -0.5380(8) 0.3016(7) 0.2437(4) 0.0251(12) Uani 1 d .
C2 C -0.7169(7) 0.1983(7) -0.0707(4) 0.0235(12) Uani 1 d .
C3 C -0.7066(12) 0.3273(12) -0.1407(7) 0.048(2) Uani 1 d .
C4 C -0.5474(8) 0.5705(7) 0.3726(4) 0.0254(12) Uani 1 d .
C5 C -0.2480(9) 0.7562(7) 0.4970(4) 0.0304(13) Uani 1 d .
C6 C -0.4357(8) 0.4610(7) 0.3305(4) 0.0246(12) Uani 1 d .
C7 C -0.2311(8) 0.5096(7) 0.3728(4) 0.0287(13) Uani 1 d .
H7A H -0.1556(8) 0.4410(7) 0.3447(4) 0.034 Uiso 1 calc R
C8 C -0.4515(9) 0.7165(7) 0.4562(4) 0.0317(13) Uani 1 d .
H8B H -0.5247(9) 0.7873(7) 0.4846(4) 0.038 Uiso 1 calc R
C9 C -0.1346(9) 0.6543(7) 0.4543(4) 0.0337(14) Uani 1 d .
H9B H 0.0038(9) 0.6842(7) 0.4806(4) 0.040 Uiso 1 calc R
O100 O -0.2337(9) 0.0475(9) 0.3480(5) 0.070(2) Uani 1 d .
H9 H -0.7960(91) -0.2619(73) -0.1464(43) 0.030(18) Uiso 1 d .
H8 H -0.6103(114) 0.3010(89) -0.1891(52) 0.066(21) Uiso 1 d .
H7 H -0.9438(89) -0.2288(77) -0.1332(40) 0.021(19) Uiso 1 d .
H6 H -0.8035(138) 0.2861(108) -0.1949(61) 0.088(30) Uiso 1 d .
H5 H -0.7646(151) -0.0612(120) 0.2981(61) 0.118(46) Uiso 1 d D
H4 H -0.6213(114) 0.4150(93) -0.1115(51) 0.054(25) Uiso 1 d .
H3 H -0.8813(130) -0.4949(106) 0.0920(61) 0.072(32) Uiso 1 d .
H11 H -0.2883(124) -0.0487(108) 0.3486(59) 0.074(30) Uiso 1 d .
H10 H -0.2604(98) 0.1023(85) 0.3148(45) 0.035(20) Uiso 1 d .
H1 H -0.8059(155) -0.2217(132) 0.2844(72) 0.130(39) Uiso 1 d .

loop_
_atom_type_symbol
_atom_type_description
_atom_type_scat_dispersion_real
_atom_type_scat_dispersion_imag
_atom_type_scat_source
C C 0.0033 0.0016 'International Tables Vol C Tables 4.2.6.8 and 6.1.1.4'
H H 0.0000 0.0000 'International Tables Vol C Tables 4.2.6.8 and 6.1.1.4'
O O 0.0106 0.0060 'International Tables Vol C Tables 4.2.6.8 and 6.1.1.4'
Sr Sr -1.5307 3.2498 'International Tables Vol C Tables 4.2.6.8 and 6.1.1.4'

loop_
_geom_angle_atom_site_label_1
_geom_angle_atom_site_label_2
_geom_angle_atom_site_label_3
_geom_angle
_geom_angle_site_symmetry_1
_geom_angle_site_symmetry_3
O1 Sr1 O2 148.25(13) . 2_455
O1 Sr1 O4 88.81(14) . .
O2 Sr1 O4 102.45(14) 2_455 .
O1 Sr1 O3 133.08(12) . .
O2 Sr1 O3 78.55(12) 2_455 .
O4 Sr1 O3 70.86(14) . .
O1 Sr1 O5 74.94(15) . .
O2 Sr1 O5 76.64(14) 2_455 .
O4 Sr1 O5 136.6(2) . .
O3 Sr1 O5 146.55(13) . .
O1 Sr1 O6 82.86(14) . .
O2 Sr1 O6 75.07(14) 2_455 .
O4 Sr1 O6 66.2(2) . .
O3 Sr1 O6 122.25(13) . .
O5 Sr1 O6 71.88(14) . .
O1 Sr1 O2 114.36(11) . .
O2 Sr1 O2 70.55(12) 2_455 .
O4 Sr1 O2 147.06(14) . .
O3 Sr1 O2 76.19(11) . .
O5 Sr1 O2 74.60(13) . .
O6 Sr1 O2 136.33(13) . .
O1 Sr1 O1 68.06(13) . 2_355
O2 Sr1 O1 114.84(11) 2_455 2_355
O4 Sr1 O1 139.40(14) . 2_355
O3 Sr1 O1 100.44(12) . 2_355
O5 Sr1 O1 70.72(13) . 2_355
O6 Sr1 O1 137.23(13) . 2_355
O2 Sr1 O1 47.31(11) . 2_355
O1 Sr1 O7 86.11(13) . .
O2 Sr1 O7 125.56(12) 2_455 .
O4 Sr1 O7 71.61(14) . .
O3 Sr1 O7 47.76(11) . .
O5 Sr1 O7 143.98(13) . .
O6 Sr1 O7 136.50(13) . .
O2 Sr1 O7 86.28(12) . .
O1 Sr1 O7 73.85(12) 2_355 .
O1 Sr1 C1 109.49(14) . .
O2 Sr1 C1 102.25(13) 2_455 .
O4 Sr1 C1 68.13(15) . .
O3 Sr1 C1 23.86(13) . .
O5 Sr1 C1 155.24(13) . .
O6 Sr1 C1 132.28(13) . .
O2 Sr1 C1 81.68(12) . .
O1 Sr1 C1 88.05(12) 2_355 .
O7 Sr1 C1 23.97(12) . .
O1 Sr1 C2 91.58(13) . .
O2 Sr1 C2 92.51(12) 2_455 .
O4 Sr1 C2 150.56(15) . .
O3 Sr1 C2 87.81(12) . .
O5 Sr1 C2 71.32(13) . .
O6 Sr1 C2 142.96(14) . .
O2 Sr1 C2 23.33(11) . .
O1 Sr1 C2 23.98(12) 2_355 .
O7 Sr1 C2 79.04(12) . .
C1 Sr1 C2 84.09(13) . .
O1 Sr1 Sr1 139.78(9) . 2_455
O2 Sr1 Sr1 36.72(8) 2_455 2_455
O4 Sr1 Sr1 131.25(12) . 2_455
O3 Sr1 Sr1 74.43(8) . 2_455
O5 Sr1 Sr1 72.26(11) . 2_455
O6 Sr1 Sr1 107.84(11) . 2_455
O2 Sr1 Sr1 33.83(7) . 2_455
O1 Sr1 Sr1 79.52(8) 2_355 2_455
O7 Sr1 Sr1 107.59(9) . 2_455
C1 Sr1 Sr1 91.92(10) . 2_455
C2 Sr1 Sr1 56.20(9) . 2_455
C2 O1 Sr1 151.6(3) 2_355 .
C2 O1 Sr1 94.1(3) 2_355 2_355
Sr1 O1 Sr1 111.94(13) . 2_355
C2 O2 Sr1 147.1(3) . 2_455
C2 O2 Sr1 96.5(3) . .
Sr1 O2 Sr1 109.45(12) 2_455 .
C1 O3 Sr1 98.4(3) . .
C1 O7 Sr1 92.9(3) . .
O7 C1 O3 120.7(5) . .
O7 C1 C6 120.4(5) . .
O3 C1 C6 118.9(5) . .
O7 C1 Sr1 63.1(3) . .
O3 C1 Sr1 57.8(3) . .
C6 C1 Sr1 173.1(3) . .
O2 C2 O1 122.1(5) . 2_355
O2 C2 C3 120.2(5) . .
O1 C2 C3 117.7(5) 2_355 .
O2 C2 Sr1 60.2(3) . .
O1 C2 Sr1 62.0(3) 2_355 .
C3 C2 Sr1 178.8(5) . .
O8 C4 C8 118.0(5) . .
O8 C4 C6 122.2(4) . .
C8 C4 C6 119.8(5) . .
O9 C5 C8 118.0(5) . .
O9 C5 C9 121.1(5) . .
C8 C5 C9 120.9(5) . .
C7 C6 C4 117.8(4) . .
C7 C6 C1 122.0(5) . .
C4 C6 C1 120.2(5) . .
C9 C7 C6 122.8(5) . .
C5 C8 C4 120.0(5) . .
C7 C9 C5 118.6(5) . .

loop_
_geom_bond_atom_site_label_1
_geom_bond_atom_site_label_2
_geom_bond_distance
_geom_bond_site_symmetry_2
Sr1 O1 2.515(4) .
Sr1 O2 2.532(4) 2_455
Sr1 O4 2.656(5) .
Sr1 O3 2.660(4) .
Sr1 O5 2.661(5) .
Sr1 O6 2.670(5) .
Sr1 O2 2.719(3) .
Sr1 O1 2.755(4) 2_355
Sr1 O7 2.778(4) .
Sr1 C1 3.110(5) .
Sr1 C2 3.114(5) .
Sr1 Sr1 4.2887(14) 2_455
O1 C2 1.269(6) 2_355
O1 Sr1 2.755(4) 2_355
O2 C2 1.241(6) .
O2 Sr1 2.532(4) 2_455
O3 C1 1.271(6) .
O7 C1 1.265(6) .
O8 C4 1.355(6) .
O9 C5 1.362(6) .
C1 C6 1.479(7) .
C2 O1 1.269(6) 2_355
C2 C3 1.499(8) .
C4 C8 1.390(7) .
C4 C6 1.419(7) .
C5 C8 1.376(8) .
C5 C9 1.393(8) .
C6 C7 1.379(7) .
C7 C9 1.367(7) .
